data_4349296
loop_
_publ_author_name
'Zhang, Jun'
'Kosaka, Wataru'
'Fukunaga, Hiroki'
'Kitagawa, Susumu'
'Takata, Masaki'
'Miyasaka, Hitoshi'

_publ_section_title
;
 Regulation of NO Uptake in Flexible Ru Dimer Chain Compounds with Highly
 Electron Donating Dopants.
;
_journal_issue 22
_journal_name_full 'Inorganic chemistry'
_journal_page_first 12085
_journal_page_last 12092
_journal_paper_doi 10.1021/acs.inorgchem.6b02349
_journal_volume 55
_journal_year 2016
_chemical_formula_moiety 'C47.5 H40 Cl10 N2 O12 Ru2'
_chemical_formula_sum 'C47.5 H40 Cl10 N2 O12 Ru2'
_chemical_formula_weight 1387.51
_space_group_crystal_system triclinic
_space_group_IT_number 2
_space_group_name_Hall '-P 1'
_space_group_name_H-M_alt 'P -1'
_atom_sites_solution_hydrogens geom
_atom_sites_solution_primary direct
_atom_sites_solution_secondary difmap
_cell_angle_alpha 83.38(6)
_cell_angle_beta 78.43(4)
_cell_angle_gamma 84.24(5)
_cell_formula_units_Z 1
_cell_length_a 9.924(16)
_cell_length_b 11.943(18)
_cell_length_c 12.99(2)
_cell_measurement_reflns_used 4581
_cell_measurement_temperature 112
_cell_measurement_theta_max 30.96
_cell_measurement_theta_min 1.72
_cell_volume 1494(4)
_computing_cell_refinement CrystalClear
_computing_data_collection 'CrystalClear (Rigaku Inc., 2008)'
_computing_data_reduction CrystalClear
_computing_molecular_graphics 'CrystalStructure 4.1'
_computing_publication_material 'CrystalStructure 4.1 (Rigaku, 2014)'
_computing_structure_refinement 'SHELXL2013 (Sheldrick, 2008)'
_computing_structure_solution 'SIR2011 (Burla, et al., 2012)'
_diffrn_ambient_temperature 112
_diffrn_detector_area_resol_mean 7.111
_diffrn_measured_fraction_theta_full 0.939
_diffrn_measured_fraction_theta_max 0.965
_diffrn_measurement_device_type 'Rigaku Saturn724'
_diffrn_measurement_method \w
_diffrn_radiation_type 'Mo K\a'
_diffrn_radiation_wavelength 0.71075
_diffrn_reflns_av_R_equivalents 0.0718
_diffrn_reflns_Laue_measured_fraction_full 0.939
_diffrn_reflns_Laue_measured_fraction_max 0.965
_diffrn_reflns_limit_h_max 11
_diffrn_reflns_limit_h_min -10
_diffrn_reflns_limit_k_max 12
_diffrn_reflns_limit_k_min -14
_diffrn_reflns_limit_l_max 15
_diffrn_reflns_limit_l_min -15
_diffrn_reflns_number 9053
_diffrn_reflns_point_group_measured_fraction_full 0.939
_diffrn_reflns_point_group_measured_fraction_max 0.965
_diffrn_reflns_theta_full 25.242
_diffrn_reflns_theta_max 24.995
_diffrn_reflns_theta_min 1.607
_diffrn_standards_number 0
_exptl_absorpt_coefficient_mu 1.007
_exptl_absorpt_correction_T_max 0.980
_exptl_absorpt_correction_T_min 0.593
_exptl_absorpt_correction_type multi-scan
_exptl_absorpt_process_details 'REQAB (Rigaku, 1998)'
_exptl_crystal_colour brown
_exptl_crystal_density_diffrn 1.542
_exptl_crystal_density_method 'not measured'
_exptl_crystal_description block
_exptl_crystal_F_000 693.00
_exptl_crystal_size_max 0.864
_exptl_crystal_size_mid 0.040
_exptl_crystal_size_min 0.020
_refine_diff_density_max 2.17
_refine_diff_density_min -1.65
_refine_ls_extinction_method none
_refine_ls_goodness_of_fit_ref 1.310
_refine_ls_hydrogen_treatment constr
_refine_ls_number_parameters 343
_refine_ls_number_reflns 5082
_refine_ls_number_restraints 57
_refine_ls_R_factor_all 0.1829
_refine_ls_R_factor_gt 0.1433
_refine_ls_shift/su_max 0.000
_refine_ls_structure_factor_coef Fsqd
_refine_ls_weighting_details 'w = 1/[\s^2^(Fo^2^)+(0.2000P)^2^+0.0000P] where P=(Fo^2^+2Fc^2^)/3'
_refine_ls_weighting_scheme calc
_refine_ls_wR_factor_gt 0.3595
_refine_ls_wR_factor_ref 0.4110
_reflns_number_gt 3222
_reflns_number_total 5082
_reflns_threshold_expression F^2^>2.0\s(F^2^)
_cod_data_source_file ic6b02349_si_002.cif
_cod_data_source_block Ru-anis-phz_34'
_cod_database_code 4349296
_shelxl_res_file
;
TITL 150710_Ru-4Cl75-2OMe-phz-f
CELL  0.71075 9.92410 11.94330 12.99430 83.37600 78.43480 84.24190
ZERR  1 0.01550 0.01750 0.01960 0.05790 0.04030 0.05170
LATT 1
SFAC C H N O CL RU
UNIT 47.500000 40 2 12 10 2
SHEL 99999.000000 0.840885
L.S. 50
FMAP 2
PLAN -25
WPDB -2
HTAB
BOND $H
CONF
LIST 4
TEMP -160.8
ACTA
SIZE 0.864 0.040 0.020
DELU 0.0100 0.0100 Cl3 Cl4 C23
SIMU 0.0050 0.0100 Cl3 Cl4 C23
DELU 0.0100 0.0100 C2 C3 C5 C6 C7 C8
SIMU 0.0050 0.0100 C2 C3 C5 C6 C7 C8
WGHT    0.200000
FVAR       1.46384
RU1   6    0.119652    0.991945    0.985120    11.00000    0.02264    0.09102 =
         0.07468   -0.01260   -0.01353   -0.00388
CL1   5   -0.009543    1.209086    0.333451    10.75000    0.19014    0.18168 =
         0.08238    0.00522   -0.02611   -0.00894
CL2   5   -0.030645    0.339079    0.781481    10.75000    0.10795    0.09298 =
         0.14976   -0.03959   -0.02814   -0.01783
CL3   5    0.320252    0.469406    0.375495    10.75000    0.91698    0.21322 =
         0.18875    0.03694   -0.08477   -0.02532
CL4   5    0.202289    0.488695    0.563929    10.75000    0.33084    0.78124 =
         0.33030   -0.08506    0.04894   -0.09876
CL5   5    0.579468    0.854606    0.762747    11.00000    0.05879    0.23302 =
         0.12234   -0.04602   -0.00232    0.00704
CL6   5    0.373839    0.760977    0.663821    11.00000    0.13841    0.24860 =
         0.12605   -0.02579   -0.02284   -0.05218
O1    4    0.124594    1.040545    0.823575    11.00000    0.02368    0.09772 =
         0.06405   -0.00014   -0.01312   -0.00953
O2    4   -0.108576    1.056184    0.852040    11.00000    0.03548    0.09621 =
         0.07594   -0.00696   -0.02817   -0.00327
O3    4    0.257217    1.116211    0.638787    11.00000    0.07484    0.21173 =
         0.09189    0.01737    0.00146   -0.01765
O4    4    0.119171    0.824890    0.948749    11.00000    0.03210    0.08238 =
         0.08473   -0.01368   -0.01581   -0.01183
O5    4   -0.118061    0.839333    0.980082    11.00000    0.02158    0.07396 =
         0.09844   -0.01782   -0.02040   -0.00267
O6    4    0.239340    0.620531    0.921994    11.00000    0.04365    0.10589 =
         0.15080   -0.02951   -0.01196    0.00079
N1    3    0.368935    0.981233    0.970785    11.00000    0.01670    0.05888 =
         0.07977    0.00083   -0.01004   -0.00461
C1    1    0.011600    1.062058    0.793255    11.00000    0.04622    0.12305 =
         0.06062   -0.02493   -0.00828   -0.02290
C2    1    0.008162    1.099739    0.676927    11.00000    0.08186    0.11489 =
         0.07733   -0.01262   -0.02714   -0.00710
C3    1    0.133364    1.122704    0.598671    11.00000    0.08554    0.11726 =
         0.07721   -0.01454   -0.02307   -0.00138
C4    1    0.384345    1.146319    0.563951    11.00000    0.10143    0.21457 =
         0.11007   -0.00330    0.04015   -0.02239
AFIX  33
H4A   2    0.461810    1.138363    0.601332    11.00000   -1.20000
H4B   2    0.403640    1.095840    0.507519    11.00000   -1.20000
H4C   2    0.371866    1.224716    0.533389    11.00000   -1.20000
AFIX   0
C5    1    0.120271    1.156636    0.496008    11.00000    0.09305    0.12215 =
         0.08070   -0.00942   -0.02605   -0.00213
AFIX  43
H5    2    0.199759    1.172985    0.444103    11.00000   -1.20000
AFIX   0
C6    1   -0.005206    1.166799    0.468715    11.00000    0.09685    0.12532 =
         0.08511   -0.00440   -0.02803   -0.00250
C7    1   -0.127002    1.145142    0.536532    11.00000    0.09330    0.12631 =
         0.08483   -0.00370   -0.03004   -0.00674
AFIX  43
H7    2   -0.212117    1.153427    0.512515    11.00000   -1.20000
AFIX   0
C8    1   -0.121247    1.110902    0.640854    11.00000    0.08661    0.12157 =
         0.08324   -0.00613   -0.03033   -0.00695
AFIX  43
H8    2   -0.203612    1.094486    0.689496    11.00000   -1.20000
AFIX   0
C9    1    0.002179    0.786338    0.949578    11.00000    0.04977    0.09604 =
         0.05790   -0.00880   -0.01069   -0.00231
C10   1    0.001847    0.672168    0.911005    11.00000    0.05225    0.06488 =
         0.11548   -0.02413   -0.03799   -0.01309
C11   1    0.116092    0.595664    0.893110    11.00000    0.05279    0.10113 =
         0.08881   -0.02516   -0.01872   -0.01004
C12   1    0.363976    0.536165    0.903056    11.00000    0.04790    0.12207 =
         0.27759   -0.06457   -0.03449    0.01798
AFIX  33
H12A  2    0.441225    0.564038    0.926561    11.00000   -1.20000
H12B  2    0.341760    0.463356    0.942769    11.00000   -1.20000
H12C  2    0.389642    0.526474    0.827574    11.00000   -1.20000
AFIX   0
C13   1    0.108016    0.488788    0.849052    11.00000    0.08358    0.08296 =
         0.07916    0.00850   -0.01368   -0.02494
AFIX  23
H13A  2    0.175942    0.486388    0.782035    11.00000   -1.20000
H13B  2    0.135426    0.425317    0.898642    11.00000   -1.20000
AFIX   0
C14   1   -0.021895    0.471519    0.829461    11.00000    0.08936    0.08485 =
         0.10875   -0.00032   -0.01537    0.00067
C15   1   -0.133165    0.544824    0.841243    11.00000    0.07252    0.13104 =
         0.16324   -0.06565   -0.05458   -0.01171
AFIX  43
H15   2   -0.216146    0.529208    0.821747    11.00000   -1.20000
AFIX   0
C16   1   -0.122481    0.651244    0.885768    11.00000    0.06514    0.10474 =
         0.09461   -0.00406   -0.01994   -0.02929
AFIX  23
H16A  2   -0.147083    0.714443    0.834825    11.00000   -1.20000
H16B  2   -0.193979    0.654724    0.950747    11.00000   -1.20000
AFIX   0
C17   1    0.440750    1.078556    0.928732    11.00000    0.02751    0.06603 =
         0.08569    0.00734   -0.01145   -0.00913
C18   1    0.566812    1.094843    0.959533    11.00000    0.02463    0.07109 =
         0.07092   -0.00475   -0.00574    0.01132
C19   1    0.630150    1.199433    0.920013    11.00000    0.03902    0.05039 =
         0.10012    0.00445   -0.02939   -0.01679
AFIX  43
H19   2    0.710903    1.215142    0.942740    11.00000   -1.20000
AFIX   0
C20   1    0.574123    1.275828    0.849993    11.00000    0.05533    0.06601 =
         0.10678    0.00400   -0.02543   -0.00468
AFIX  43
H20   2    0.616558    1.344316    0.825650    11.00000   -1.20000
AFIX   0
C21   1    0.453700    1.255435    0.812541    11.00000    0.03190    0.08611 =
         0.07039    0.01941   -0.01546   -0.00539
AFIX  43
H21   2    0.421028    1.306668    0.759759    11.00000   -1.20000
AFIX   0
C22   1    0.385522    1.160384    0.854034    11.00000    0.02747    0.10604 =
         0.06539   -0.00008   -0.01393    0.00801
AFIX  43
H22   2    0.301844    1.148727    0.833355    11.00000   -1.20000
AFIX   0
C23   1    0.335206    0.590379    0.448621    10.75000    0.91473    0.20423 =
         0.18551    0.03929   -0.08095   -0.02625
AFIX  23
H23A  2    0.292360    0.664013    0.422893    10.75000   -1.20000
H23B  2    0.427714    0.596551    0.464134    10.75000   -1.20000
AFIX   0
C24   1    0.405255    0.842651    0.762072    11.00000    0.08186    0.14496 =
         0.08475   -0.02100   -0.00471   -0.01594
AFIX  23
H24A  2    0.359626    0.919572    0.751551    11.00000   -1.20000
H24B  2    0.361469    0.808226    0.832259    11.00000   -1.20000
AFIX   0
HKLF 4

REM  150710_Ru-4Cl75-2OMe-phz-f
REM R1 =  0.1433 for    3222 Fo > 4sig(Fo)  and  0.1829 for all    5082 data
REM    343 parameters refined using     57 restraints

END

WGHT      0.2000      0.0000

REM Instructions for potential hydrogen bonds
HTAB C13 Cl4
EQIV $1 -x, -y+1, -z+1
HTAB C15 Cl3_$1
EQIV $2 -x+1, -y+2, -z+2
HTAB C19 O4_$2
HTAB C22 O1
HTAB C24 O4

REM Highest difference peak  2.169,  deepest hole -1.653,  1-sigma level  0.248
Q1    1  -0.3878  1.4246  0.5669  11.00000  0.05    1.12
Q2    1  -0.1704  1.4560  0.5583  11.00000  0.05    1.10
Q3    1  -0.1663  1.5613  0.5319  11.00000  0.05    1.04
Q4    1  -0.3834  1.4965  0.4527  11.00000  0.05    1.01
Q5    1  -0.1283  1.5349  0.5549  11.00000  0.05    1.00
Q6    1  -0.1430  1.4980  0.4316  11.00000  0.05    0.94
Q7    1  -0.2438  0.5480  0.7283  11.00000  0.05    0.87
Q8    1  -0.2411  1.1585  0.4623  11.00000  0.05    0.87
Q9    1  -0.4440  1.4656  0.4791  11.00000  0.05    0.87
Q10   1  -0.5309  1.5278  0.5332  11.00000  0.05    0.85
Q11   1  -0.2425  1.4496  0.4424  11.00000  0.05    0.76
Q12   1   0.4749  0.6962  0.7012  11.00000  0.05    0.73
Q13   1  -0.0798  1.4571  0.4968  11.00000  0.05    0.72
Q14   1  -0.2853  1.4179  0.5714  11.00000  0.05    0.67
Q15   1   0.4788  0.6197  0.8808  11.00000  0.05    0.64
Q16   1   0.7194  1.3564  0.8046  11.00000  0.05    0.59
Q17   1  -0.0286  0.3844  0.6744  11.00000  0.05    0.59
Q18   1  -0.2997  1.6416  0.4323  11.00000  0.05    0.58
Q19   1  -0.0601  1.2915  0.5039  11.00000  0.05    0.55
Q20   1   0.0796  0.3837  0.6940  11.00000  0.05    0.51
Q21   1   0.0112  0.4622  0.8221  11.00000  0.05    0.51
Q22   1   0.2771  0.6007  0.3154  11.00000  0.05    0.50
Q23   1   0.2482  0.4203  0.5976  11.00000  0.05    0.50
Q24   1  -0.2557  0.4811  0.8549  11.00000  0.05    0.50
Q25   1  -0.2396  1.2247  0.3612  11.00000  0.05    0.49
;

loop_
_symmetry_equiv_pos_site_id
_space_group_symop_operation_xyz
1 +X,+Y,+Z
2 -X,-Y,-Z

loop_
_atom_site_label
_atom_site_type_symbol
_atom_site_fract_x
_atom_site_fract_y
_atom_site_fract_z
_atom_site_U_iso_or_equiv
_atom_site_adp_type
_atom_site_occupancy
_atom_site_site_symmetry_multiplicity
_atom_site_calc_flag
_atom_site_refinement_flags
Ru1 Ru 0.11965(9) 0.99195(9) 0.98512(8) 0.0619(5) Uani 1 2 d .
Cl1 Cl -0.0095(11) 1.2091(8) 0.3335(6) 0.153(3) Uani 0.75 2 d .
Cl2 Cl -0.0306(7) 0.3391(5) 0.7815(6) 0.114(2) Uani 0.75 2 d .
Cl3 Cl 0.320(3) 0.4694(18) 0.3755(15) 0.448(16) Uani 0.75 2 d .
Cl4 Cl 0.202(3) 0.489(3) 0.564(2) 0.490(19) Uani 0.75 2 d .
Cl5 Cl 0.5795(5) 0.8546(6) 0.7628(5) 0.139(2) Uani 1 2 d .
Cl6 Cl 0.3738(8) 0.7610(7) 0.6638(5) 0.168(3) Uani 1 2 d .
O1 O 0.1246(8) 1.0406(7) 0.8236(7) 0.061(2) Uani 1 2 d .
O2 O -0.1086(9) 1.0562(8) 0.8520(7) 0.067(2) Uani 1 2 d .
O3 O 0.2572(14) 1.1162(14) 0.6388(11) 0.131(5) Uani 1 2 d .
O4 O 0.1192(8) 0.8249(7) 0.9487(7) 0.065(2) Uani 1 2 d .
O5 O -0.1181(8) 0.8393(7) 0.9801(7) 0.063(2) Uani 1 2 d .
O6 O 0.2393(11) 0.6205(10) 0.9220(10) 0.100(4) Uani 1 2 d .
N1 N 0.3689(8) 0.9812(7) 0.9708(8) 0.052(2) Uani 1 2 d .
C1 C 0.0116(14) 1.0621(13) 0.7933(10) 0.075(4) Uani 1 2 d .
C2 C 0.0082(19) 1.0997(15) 0.6769(13) 0.089(3) Uani 1 2 d .
C3 C 0.133(2) 1.1227(16) 0.5987(13) 0.092(3) Uani 1 2 d .
C4 C 0.384(2) 1.146(2) 0.5639(16) 0.151(9) Uani 1 2 d .
C5 C 0.120(2) 1.1566(15) 0.4960(14) 0.098(3) Uani 1 2 d .
C6 C -0.005(2) 1.1668(16) 0.4687(14) 0.102(3) Uani 1 2 d .
C7 C -0.127(2) 1.1451(16) 0.5365(14) 0.100(3) Uani 1 2 d .
C8 C -0.1213(19) 1.1109(15) 0.6409(14) 0.096(3) Uani 1 2 d .
C9 C 0.0022(14) 0.7863(12) 0.9496(10) 0.068(3) Uani 1 2 d .
C10 C 0.0019(15) 0.6722(11) 0.9110(13) 0.073(4) Uani 1 2 d .
C11 C 0.1161(16) 0.5957(14) 0.8931(13) 0.079(4) Uani 1 2 d .
C12 C 0.3640(18) 0.5362(17) 0.903(2) 0.147(10) Uani 1 2 d .
C13 C 0.1080(18) 0.4888(13) 0.8490(12) 0.082(4) Uani 1 2 d .
C14 C -0.022(2) 0.4715(14) 0.8295(14) 0.096(5) Uani 1 2 d .
C15 C -0.133(2) 0.5448(16) 0.8412(16) 0.113(7) Uani 1 2 d .
C16 C -0.1225(17) 0.6512(14) 0.8858(13) 0.086(5) Uani 1 2 d .
C17 C 0.4407(12) 1.0786(10) 0.9287(10) 0.060(3) Uani 1 2 d .
C18 C 0.5668(11) 1.0948(10) 0.9595(10) 0.057(3) Uani 1 2 d .
C19 C 0.6301(12) 1.1994(9) 0.9200(11) 0.061(3) Uani 1 2 d .
C20 C 0.5741(14) 1.2758(11) 0.8500(12) 0.076(4) Uani 1 2 d .
C21 C 0.4537(12) 1.2554(11) 0.8125(10) 0.064(3) Uani 1 2 d .
C22 C 0.3855(12) 1.1604(12) 0.8540(10) 0.067(3) Uani 1 2 d .
C23 C 0.335(10) 0.590(6) 0.449(5) 0.444(16) Uani 0.75 2 d .
C24 C 0.4053(19) 0.8427(18) 0.7621(14) 0.104(5) Uani 1 2 d .
H4A H 0.46181 1.13836 0.60133 0.1810 Uiso 1 2 calc R
H4B H 0.40364 1.09584 0.50752 0.1810 Uiso 1 2 calc R
H4C H 0.37187 1.22472 0.53339 0.1810 Uiso 1 2 calc R
H5 H 0.19976 1.17298 0.4441 0.1173 Uiso 1 2 calc R
H7 H -0.21212 1.15343 0.51251 0.1204 Uiso 1 2 calc R
H8 H -0.20361 1.09449 0.6895 0.1147 Uiso 1 2 calc R
H12A H 0.44123 0.56404 0.92656 0.1762 Uiso 1 2 calc R
H12B H 0.34176 0.46336 0.94277 0.1762 Uiso 1 2 calc R
H12C H 0.38964 0.52647 0.82757 0.1762 Uiso 1 2 calc R
H13A H 0.17594 0.48639 0.78203 0.0986 Uiso 1 2 calc R
H13B H 0.13543 0.42532 0.89864 0.0986 Uiso 1 2 calc R
H15 H -0.21615 0.52921 0.82175 0.1361 Uiso 1 2 calc R
H16A H -0.14708 0.71444 0.83483 0.1037 Uiso 1 2 calc R
H16B H -0.19398 0.65472 0.95075 0.1037 Uiso 1 2 calc R
H19 H 0.7109 1.21514 0.94274 0.0731 Uiso 1 2 calc R
H20 H 0.61656 1.34432 0.82565 0.0908 Uiso 1 2 calc R
H21 H 0.42103 1.30667 0.75976 0.0769 Uiso 1 2 calc R
H22 H 0.30184 1.14873 0.83336 0.0806 Uiso 1 2 calc R
H23A H 0.29236 0.66401 0.42289 0.5329 Uiso 0.75 2 calc R
H23B H 0.42771 0.59655 0.46413 0.5329 Uiso 0.75 2 calc R
H24A H 0.35963 0.91957 0.75155 0.1250 Uiso 1 2 calc R
H24B H 0.36147 0.80823 0.83226 0.1250 Uiso 1 2 calc R

loop_
_atom_site_aniso_label
_atom_site_aniso_U_11
_atom_site_aniso_U_22
_atom_site_aniso_U_33
_atom_site_aniso_U_12
_atom_site_aniso_U_13
_atom_site_aniso_U_23
Ru1 0.0226(7) 0.0910(9) 0.0747(9) -0.0039(5) -0.0135(5) -0.0126(6)
Cl1 0.190(10) 0.182(8) 0.082(5) -0.009(6) -0.026(5) 0.005(4)
Cl2 0.108(5) 0.093(4) 0.150(6) -0.018(3) -0.028(4) -0.040(4)
Cl3 0.92(5) 0.213(16) 0.189(14) -0.03(2) -0.085(18) 0.037(11)
Cl4 0.33(4) 0.78(6) 0.33(2) -0.10(3) 0.05(2) -0.09(3)
Cl5 0.059(3) 0.233(7) 0.122(4) 0.007(3) -0.002(3) -0.046(4)
Cl6 0.138(6) 0.249(8) 0.126(5) -0.052(5) -0.023(4) -0.026(5)
O1 0.024(4) 0.098(6) 0.064(5) -0.010(4) -0.013(4) -0.000(4)
O2 0.035(5) 0.096(6) 0.076(6) -0.003(4) -0.028(4) -0.007(5)
O3 0.075(9) 0.212(15) 0.092(8) -0.018(9) 0.001(7) 0.017(9)
O4 0.032(5) 0.082(6) 0.085(6) -0.012(4) -0.016(4) -0.014(4)
O5 0.022(4) 0.074(5) 0.098(6) -0.003(3) -0.020(4) -0.018(4)
O6 0.044(6) 0.106(8) 0.151(11) 0.001(5) -0.012(6) -0.030(7)
N1 0.017(4) 0.059(6) 0.080(7) -0.005(4) -0.010(4) 0.001(5)
C1 0.046(9) 0.123(12) 0.061(8) -0.023(7) -0.008(6) -0.025(7)
C2 0.082(6) 0.115(7) 0.077(5) -0.007(5) -0.027(5) -0.013(5)
C3 0.086(6) 0.117(7) 0.077(5) -0.001(5) -0.023(5) -0.015(5)
C4 0.101(17) 0.21(3) 0.110(16) -0.022(16) 0.040(13) -0.003(15)
C5 0.093(7) 0.122(7) 0.081(5) -0.002(5) -0.026(5) -0.009(5)
C6 0.097(7) 0.125(7) 0.085(6) -0.003(5) -0.028(5) -0.004(5)
C7 0.093(7) 0.126(7) 0.085(6) -0.007(5) -0.030(5) -0.004(5)
C8 0.087(6) 0.122(7) 0.083(5) -0.007(5) -0.030(5) -0.006(5)
C9 0.050(8) 0.096(10) 0.058(8) -0.002(6) -0.011(6) -0.009(6)
C10 0.052(8) 0.065(8) 0.115(12) -0.013(6) -0.038(8) -0.024(7)
C11 0.053(9) 0.101(11) 0.089(10) -0.010(8) -0.019(7) -0.025(8)
C12 0.048(11) 0.122(15) 0.28(3) 0.018(10) -0.034(14) -0.065(17)
C13 0.084(12) 0.083(10) 0.079(10) -0.025(8) -0.014(8) 0.009(8)
C14 0.089(14) 0.085(11) 0.109(13) 0.001(9) -0.015(10) -0.000(9)
C15 0.073(12) 0.131(16) 0.163(18) -0.012(11) -0.055(12) -0.066(14)
C16 0.065(10) 0.105(12) 0.095(11) -0.029(8) -0.020(8) -0.004(9)
C17 0.028(6) 0.066(7) 0.086(9) -0.009(5) -0.011(5) 0.007(6)
C18 0.025(6) 0.071(8) 0.071(8) 0.011(5) -0.006(5) -0.005(6)
C19 0.039(7) 0.050(7) 0.100(10) -0.017(5) -0.029(6) 0.004(6)
C20 0.055(9) 0.066(8) 0.107(11) -0.005(6) -0.025(8) 0.004(7)
C21 0.032(7) 0.086(9) 0.070(8) -0.005(5) -0.015(6) 0.019(6)
C22 0.027(6) 0.106(10) 0.065(8) 0.008(6) -0.014(5) -0.000(7)
C23 0.91(5) 0.204(18) 0.186(17) -0.03(2) -0.08(2) 0.039(13)
C24 0.082(13) 0.145(16) 0.085(12) -0.016(10) -0.005(9) -0.021(10)

loop_
_atom_type_symbol
_atom_type_description
_atom_type_scat_dispersion_real
_atom_type_scat_dispersion_imag
_atom_type_scat_source
C C 0.0033 0.0016
;
International Tables for Crystallography
(Vol. C, Tables 4.2.6.8 and 6.1.1.4)
;
H H 0.0000 0.0000
;
International Tables for Crystallography
(Vol. C, Table 6.1.1.4)
;
N N 0.0061 0.0033
;
International Tables for Crystallography
(Vol. C, Tables 4.2.6.8 and 6.1.1.4)
;
O O 0.0106 0.0060
;
International Tables for Crystallography
(Vol. C, Tables 4.2.6.8 and 6.1.1.4)
;
Cl Cl 0.1484 0.1585
;
International Tables for Crystallography
(Vol. C, Tables 4.2.6.8 and 6.1.1.4)
;
Ru Ru -1.2594 0.8363
;
International Tables for Crystallography
(Vol. C, Tables 4.2.6.8 and 6.1.1.4)
;

loop_
_geom_angle_atom_site_label_1
_geom_angle_atom_site_label_2
_geom_angle_atom_site_label_3
_geom_angle
_geom_angle_publ_flag
_geom_angle_site_symmetry_1
_geom_angle_site_symmetry_3
Ru1 Ru1 O1 89.7(2) yes 2_577 .
Ru1 Ru1 O2 88.7(2) yes 2_577 2_577
Ru1 Ru1 O4 89.5(2) yes 2_577 .
Ru1 Ru1 O5 90.0(2) yes 2_577 2_577
Ru1 Ru1 N1 174.4(3) yes 2_577 .
O1 Ru1 O2 178.4(3) yes . 2_577
O1 Ru1 O4 86.5(4) yes . .
O1 Ru1 O5 92.8(4) yes . 2_577
O1 Ru1 N1 95.0(3) yes . .
O2 Ru1 O4 93.6(4) yes 2_577 .
O2 Ru1 O5 87.1(4) yes 2_577 2_577
O2 Ru1 N1 86.6(3) yes 2_577 .
O4 Ru1 O5 179.1(4) yes . 2_577
O4 Ru1 N1 93.9(3) yes . .
O5 Ru1 N1 86.7(3) yes 2_577 .
Ru1 O1 C1 117.9(7) yes . .
Ru1 O2 C1 117.8(9) yes 2_577 .
C3 O3 C4 117.6(15) yes . .
Ru1 O4 C9 118.3(8) yes . .
Ru1 O5 C9 116.9(8) yes 2_577 .
C11 O6 C12 118.3(14) yes . .
Ru1 N1 C17 119.0(7) yes . .
Ru1 N1 C18 120.2(6) yes . 2_677
C17 N1 C18 115.1(10) yes . 2_677
O1 C1 O2 125.8(12) yes . .
O1 C1 C2 120.5(12) yes . .
O2 C1 C2 113.7(13) yes . .
C1 C2 C3 122.4(16) yes . .
C1 C2 C8 119.8(14) yes . .
C3 C2 C8 117.8(15) yes . .
O3 C3 C2 115.7(15) yes . .
O3 C3 C5 125.7(16) yes . .
C2 C3 C5 118.3(18) yes . .
C3 C5 C6 120.3(17) yes . .
Cl1 C6 C5 116.4(14) yes . .
Cl1 C6 C7 118.5(16) yes . .
C5 C6 C7 125.1(17) yes . .
C6 C7 C8 117.6(19) yes . .
C2 C8 C7 120.9(16) yes . .
O4 C9 O5 125.1(13) yes . .
O4 C9 C10 118.5(11) yes . .
O5 C9 C10 116.4(12) yes . .
C9 C10 C11 124.5(14) yes . .
C9 C10 C16 114.5(12) yes . .
C11 C10 C16 120.8(15) yes . .
O6 C11 C10 118.4(15) yes . .
O6 C11 C13 120.9(13) yes . .
C10 C11 C13 120.7(15) yes . .
C11 C13 C14 115.3(14) yes . .
Cl2 C14 C13 114.3(12) yes . .
Cl2 C14 C15 119.6(17) yes . .
C13 C14 C15 126.1(18) yes . .
C14 C15 C16 117.5(19) yes . .
C10 C16 C15 119.5(14) yes . .
N1 C17 C18 120.2(11) yes . .
N1 C17 C22 119.5(11) yes . .
C18 C17 C22 120.2(11) yes . .
N1 C18 C17 124.6(10) yes 2_677 .
N1 C18 C19 117.6(11) yes 2_677 .
C17 C18 C19 117.7(11) yes . .
C18 C19 C20 120.3(12) yes . .
C19 C20 C21 121.9(12) yes . .
C20 C21 C22 119.2(12) yes . .
C17 C22 C21 120.3(12) yes . .
Cl3 C23 Cl4 78(3) yes . .
Cl5 C24 Cl6 115.2(10) yes . .
O3 C4 H4A 109.469 no . .
O3 C4 H4B 109.474 no . .
O3 C4 H4C 109.477 no . .
H4A C4 H4B 109.465 no . .
H4A C4 H4C 109.467 no . .
H4B C4 H4C 109.476 no . .
C3 C5 H5 119.855 no . .
C6 C5 H5 119.852 no . .
C6 C7 H7 121.197 no . .
C8 C7 H7 121.198 no . .
C2 C8 H8 119.562 no . .
C7 C8 H8 119.580 no . .
O6 C12 H12A 109.471 no . .
O6 C12 H12B 109.470 no . .
O6 C12 H12C 109.463 no . .
H12A C12 H12B 109.480 no . .
H12A C12 H12C 109.472 no . .
H12B C12 H12C 109.472 no . .
C11 C13 H13A 108.459 no . .
C11 C13 H13B 108.454 no . .
C14 C13 H13A 108.452 no . .
C14 C13 H13B 108.455 no . .
H13A C13 H13B 107.489 no . .
C14 C15 H15 121.274 no . .
C16 C15 H15 121.263 no . .
C10 C16 H16A 107.431 no . .
C10 C16 H16B 107.441 no . .
C15 C16 H16A 107.437 no . .
C15 C16 H16B 107.437 no . .
H16A C16 H16B 106.959 no . .
C18 C19 H19 119.838 no . .
C20 C19 H19 119.838 no . .
C19 C20 H20 119.040 no . .
C21 C20 H20 119.051 no . .
C20 C21 H21 120.417 no . .
C22 C21 H21 120.427 no . .
C17 C22 H22 119.847 no . .
C21 C22 H22 119.844 no . .
Cl3 C23 H23A 115.559 no . .
Cl3 C23 H23B 115.564 no . .
Cl4 C23 H23A 115.562 no . .
Cl4 C23 H23B 115.563 no . .
H23A C23 H23B 112.575 no . .
Cl5 C24 H24A 108.478 no . .
Cl5 C24 H24B 108.479 no . .
Cl6 C24 H24A 108.488 no . .
Cl6 C24 H24B 108.493 no . .
H24A C24 H24B 107.503 no . .

loop_
_geom_bond_atom_site_label_1
_geom_bond_atom_site_label_2
_geom_bond_distance
_geom_bond_publ_flag
_geom_bond_site_symmetry_2
Ru1 Ru1 2.320(4) yes 2_577
Ru1 O1 2.104(9) yes .
Ru1 O2 2.112(10) yes 2_577
Ru1 O4 2.104(10) yes .
Ru1 O5 2.113(9) yes 2_577
Ru1 N1 2.435(9) yes .
Cl1 C6 1.78(2) yes .
Cl2 C14 1.782(19) yes .
Cl3 C23 1.85(8) yes .
Cl4 C23 2.14(8) yes .
Cl5 C24 1.75(2) yes .
Cl6 C24 1.79(2) yes .
O1 C1 1.255(17) yes .
O2 C1 1.285(15) yes .
O3 C3 1.42(3) yes .
O3 C4 1.48(2) yes .
O4 C9 1.289(17) yes .
O5 C9 1.303(15) yes .
O6 C11 1.42(2) yes .
O6 C12 1.51(2) yes .
N1 C17 1.422(15) yes .
N1 C18 1.406(15) yes 2_677
C1 C2 1.53(2) yes .
C2 C3 1.47(2) yes .
C2 C8 1.44(3) yes .
C3 C5 1.38(3) yes .
C5 C6 1.35(3) yes .
C6 C7 1.37(3) yes .
C7 C8 1.38(2) yes .
C9 C10 1.51(2) yes .
C10 C11 1.38(2) yes .
C10 C16 1.39(2) yes .
C11 C13 1.47(2) yes .
C13 C14 1.40(3) yes .
C14 C15 1.33(3) yes .
C15 C16 1.48(3) yes .
C17 C18 1.425(18) yes .
C17 C22 1.444(18) yes .
C18 C19 1.449(16) yes .
C19 C20 1.371(19) yes .
C20 C21 1.43(2) yes .
C21 C22 1.380(18) yes .
C4 H4A 0.980 no .
C4 H4B 0.980 no .
C4 H4C 0.980 no .
C5 H5 0.950 no .
C7 H7 0.950 no .
C8 H8 0.950 no .
C12 H12A 0.980 no .
C12 H12B 0.980 no .
C12 H12C 0.980 no .
C13 H13A 0.990 no .
C13 H13B 0.990 no .
C15 H15 0.950 no .
C16 H16A 0.990 no .
C16 H16B 0.990 no .
C19 H19 0.950 no .
C20 H20 0.950 no .
C21 H21 0.950 no .
C22 H22 0.950 no .
C23 H23A 0.990 no .
C23 H23B 0.990 no .
C24 H24A 0.990 no .
C24 H24B 0.990 no .

loop_
_geom_contact_atom_site_label_1
_geom_contact_atom_site_label_2
_geom_contact_distance
_geom_contact_publ_flag
_geom_contact_site_symmetry_2
Ru1 C19 3.514(12) no 2_677
Ru1 C22 3.519(13) no .
O1 O3 2.605(15) no .
O1 C3 2.961(19) no .
O1 C9 3.489(17) no .
O1 C22 3.193(17) no .
O2 C8 2.77(2) no .
O2 C9 3.479(17) no .
O3 C1 2.906(18) no .
O3 C22 3.41(2) no .
O4 O6 2.635(14) no .
O4 C1 3.490(17) no .
O4 C11 2.92(2) no .
O4 C16 3.59(2) no .
O4 C19 3.259(17) no 2_677
O5 C1 3.545(16) no .
O5 C16 2.69(2) no .
O5 C17 3.277(14) no 2_577
O5 C22 3.066(14) no 2_577
O6 C9 2.912(17) no .
N1 N1 2.941(14) no 2_677
C2 C6 2.76(3) no .
C3 C7 2.84(3) no .
C4 C5 2.92(3) no .
C5 C8 2.79(2) no .
C10 C14 2.78(2) no .
C11 C15 2.83(3) no .
C12 C13 2.89(3) no .
C13 C16 2.85(2) no .
C17 C17 2.822(18) no 2_677
C17 C20 2.806(18) no .
C18 C18 2.737(16) no 2_677
C18 C21 2.858(17) no .
C19 C22 2.829(19) no .
Cl1 Cl6 3.591(14) no 2_576
Cl1 C10 3.315(18) no 2_576
Cl1 C16 3.234(18) no 2_576
Cl2 O2 3.519(12) no 1_545
Cl2 C1 3.283(17) no 1_545
Cl2 C2 3.26(2) no 1_545
Cl5 N1 3.465(12) no .
Cl6 Cl1 3.591(14) no 2_576
Cl6 C4 3.56(2) no 2_676
O1 C24 3.49(2) no .
O2 Cl2 3.519(12) no 1_565
O2 C18 3.254(14) no 1_455
O2 C19 2.995(14) no 1_455
O4 C24 3.351(19) no .
O6 C15 3.49(2) no 2_567
O6 C24 3.51(2) no .
N1 Cl5 3.465(12) no .
N1 C24 3.28(2) no .
C1 Cl2 3.283(17) no 1_565
C2 Cl2 3.26(2) no 1_565
C4 Cl6 3.56(2) no 2_676
C7 C23 3.60(7) no 2_576
C10 Cl1 3.315(18) no 2_576
C10 C13 3.50(2) no 2_567
C11 C14 3.56(2) no 2_567
C13 C10 3.50(2) no 2_567
C14 C11 3.56(2) no 2_567
C15 O6 3.49(2) no 2_567
C16 Cl1 3.234(18) no 2_576
C18 O2 3.254(14) no 1_655
C19 O2 2.995(14) no 1_655
C23 C7 3.60(7) no 2_576
C24 O1 3.49(2) no .
C24 O4 3.351(19) no .
C24 O6 3.51(2) no .
C24 N1 3.28(2) no .
Ru1 H19 3.0144 no 2_677
Ru1 H22 3.0103 no .
Cl1 H5 2.7281 no .
Cl1 H7 2.8166 no .
Cl2 H13A 2.8339 no .
Cl2 H13B 2.7934 no .
Cl2 H15 2.8051 no .
O1 H22 2.3159 no .
O2 H8 2.4594 no .
O3 H5 2.7000 no .
O3 H21 3.5888 no .
O3 H22 2.7293 no .
O4 H19 2.3868 no 2_677
O5 H16A 2.6122 no .
O5 H16B 2.4933 no .
O5 H22 2.7347 no 2_577
O6 H13A 2.7574 no .
O6 H13B 2.7133 no .
O6 H19 2.9196 no 2_677
N1 H19 2.6074 no 2_677
N1 H22 2.6495 no .
C1 H8 2.7198 no .
C1 H22 3.3112 no .
C2 H5 3.3092 no .
C2 H7 3.3212 no .
C3 H4A 3.2909 no .
C3 H4B 2.7095 no .
C3 H4C 2.7096 no .
C3 H8 3.3528 no .
C4 H5 2.6067 no .
C4 H21 3.4511 no .
C4 H22 3.4345 no .
C5 H4B 2.8622 no .
C5 H4C 2.8489 no .
C5 H7 3.2663 no .
C6 H8 3.2183 no .
C7 H5 3.2606 no .
C9 H16A 2.5673 no .
C9 H16B 2.6187 no .
C9 H19 3.4129 no 2_677
C10 H13A 3.1055 no .
C10 H13B 3.1168 no .
C10 H15 3.3384 no .
C11 H12A 3.3201 no .
C11 H12B 2.7501 no .
C11 H12C 2.7501 no .
C11 H16A 3.0346 no .
C11 H16B 3.0479 no .
C12 H13A 2.8150 no .
C12 H13B 2.7518 no .
C13 H12B 2.8040 no .
C13 H12C 2.8288 no .
C13 H15 3.2886 no .
C13 H16A 3.5228 no .
C13 H16B 3.5328 no .
C14 H16A 3.0421 no .
C14 H16B 3.0256 no .
C15 H13A 3.0393 no .
C15 H13B 3.0801 no .
C16 H13A 3.5080 no .
C16 H13B 3.5414 no .
C17 H19 3.3202 no .
C17 H21 3.3116 no .
C18 H20 3.3020 no .
C18 H22 3.3410 no .
C19 H12A 3.5761 no 2_677
C19 H21 3.2966 no .
C20 H22 3.2841 no .
C21 H4A 3.2044 no .
C21 H19 3.3025 no .
C22 H4A 3.2538 no .
C22 H20 3.2717 no .
H4A H5 3.5816 no .
H4A H21 2.9833 no .
H4A H22 3.1231 no .
H4B H5 2.3961 no .
H4C H5 2.4119 no .
H4C H21 3.3442 no .
H7 H8 2.3419 no .
H12A H19 3.3653 no 2_677
H12A H20 3.4411 no 2_677
H12B H13A 2.8812 no .
H12B H13B 2.3336 no .
H12C H13A 2.4185 no .
H12C H13B 2.8455 no .
H15 H16A 2.4147 no .
H15 H16B 2.4288 no .
H19 H20 2.3047 no .
H20 H21 2.3729 no .
H21 H22 2.3345 no .
Ru1 H24A 3.5951 no .
Ru1 H24B 3.5436 no .
Cl1 H16A 2.5481 no 2_576
Cl2 H19 3.3245 no 1_445
Cl2 H20 3.4279 no 1_445
Cl3 H4C 3.4278 no 1_545
Cl3 H12C 3.4938 no 2_666
Cl3 H15 2.9472 no 2_566
Cl3 H20 3.2335 no 2_676
Cl3 H23B 3.5405 no 2_666
Cl4 H4C 3.4475 no 1_545
Cl4 H13A 2.7906 no .
Cl5 H4B 3.4665 no 2_676
Cl5 H5 3.1355 no 2_676
Cl5 H16A 3.2848 no 1_655
Cl6 H4B 3.2659 no 2_676
Cl6 H4C 3.2183 no 2_676
Cl6 H7 3.0783 no 2_576
Cl6 H12C 3.3268 no .
Cl6 H23B 3.3592 no .
O1 H24A 2.6767 no .
O1 H24B 3.4588 no .
O2 H19 2.6814 no 1_455
O3 H24A 2.8319 no .
O4 H24A 3.3107 no .
O4 H24B 2.5743 no .
O5 H13B 3.3697 no 2_567
O6 H15 3.5695 no 2_567
O6 H16B 3.5339 no 2_567
O6 H24B 2.6888 no .
N1 H24A 3.0447 no .
N1 H24B 2.9081 no .
C4 H4B 3.5028 no 2_676
C4 H24A 3.4216 no .
C6 H23A 3.4756 no 2_576
C7 H23A 2.7104 no 2_576
C8 H23A 3.1513 no 2_576
C9 H13B 3.2570 no 2_567
C10 H13B 2.7628 no 2_567
C11 H13B 3.2980 no 2_567
C11 H16B 3.5244 no 2_567
C12 H12A 3.2728 no 2_667
C12 H16B 3.1843 no 2_567
C12 H20 3.3035 no 1_545
C12 H21 3.4269 no 1_545
C12 H24B 3.2725 no .
C13 H16B 3.1624 no 2_567
C15 H12B 3.1336 no 2_567
C15 H13B 3.4349 no 2_567
C16 H12B 3.0859 no 2_567
C16 H13B 2.8265 no 2_567
C17 H24A 3.4078 no .
C18 H24B 3.2904 no 2_677
C19 H8 3.4255 no 1_655
C19 H24B 3.2273 no 2_677
C20 H8 3.4849 no 1_655
C20 H12B 3.2030 no 1_565
C20 H12C 3.3631 no 1_565
C20 H23A 3.5447 no 2_676
C21 H12B 3.1507 no 1_565
C21 H12C 3.2564 no 1_565
C22 H24A 3.3586 no .
C23 H7 3.2355 no 2_576
C23 H20 3.5055 no 2_676
C23 H21 3.4494 no 2_676
C23 H23B 3.3522 no 2_666
H4A H4B 3.3187 no 2_676
H4A H7 3.2260 no 1_655
H4A H23A 3.5069 no 2_676
H4A H23B 3.4133 no 2_676
H4A H24A 3.1981 no .
H4B Cl5 3.4665 no 2_676
H4B Cl6 3.2659 no 2_676
H4B C4 3.5028 no 2_676
H4B H4A 3.3187 no 2_676
H4B H4B 2.8305 no 2_676
H4B H24A 3.5731 no .
H4C Cl3 3.4278 no 1_565
H4C Cl4 3.4475 no 1_565
H4C Cl6 3.2183 no 2_676
H4C H23B 3.0671 no 2_676
H5 Cl5 3.1355 no 2_676
H7 Cl6 3.0783 no 2_576
H7 C23 3.2355 no 2_576
H7 H4A 3.2260 no 1_455
H7 H23A 2.4287 no 2_576
H7 H23B 3.5004 no 2_576
H8 C19 3.4255 no 1_455
H8 C20 3.4849 no 1_455
H8 H23A 3.2034 no 2_576
H12A C12 3.2728 no 2_667
H12A H12A 2.6841 no 2_667
H12A H12B 2.9707 no 2_667
H12A H15 3.4028 no 1_655
H12A H20 3.2552 no 1_545
H12A H24B 3.1201 no .
H12B C15 3.1336 no 2_567
H12B C16 3.0859 no 2_567
H12B C20 3.2030 no 1_545
H12B C21 3.1507 no 1_545
H12B H12A 2.9707 no 2_667
H12B H15 3.0718 no 2_567
H12B H16B 2.2815 no 2_567
H12B H20 3.1356 no 1_545
H12B H21 3.1237 no 1_545
H12C Cl3 3.4938 no 2_666
H12C Cl6 3.3268 no .
H12C C20 3.3631 no 1_545
H12C C21 3.2564 no 1_545
H12C H20 2.9684 no 1_545
H12C H21 2.8327 no 1_545
H12C H24B 3.3553 no .
H13A Cl4 2.7906 no .
H13A H21 3.0693 no 1_545
H13B O5 3.3697 no 2_567
H13B C9 3.2570 no 2_567
H13B C10 2.7628 no 2_567
H13B C11 3.2980 no 2_567
H13B C15 3.4349 no 2_567
H13B C16 2.8265 no 2_567
H13B H16B 2.2348 no 2_567
H13B H21 3.3214 no 1_545
H15 Cl3 2.9472 no 2_566
H15 O6 3.5695 no 2_567
H15 H12A 3.4028 no 1_455
H15 H12B 3.0718 no 2_567
H15 H20 2.8829 no 1_445
H16A Cl1 2.5481 no 2_576
H16A Cl5 3.2848 no 1_455
H16B O6 3.5339 no 2_567
H16B C11 3.5244 no 2_567
H16B C12 3.1843 no 2_567
H16B C13 3.1624 no 2_567
H16B H12B 2.2815 no 2_567
H16B H13B 2.2348 no 2_567
H19 Cl2 3.3245 no 1_665
H19 O2 2.6814 no 1_655
H19 H24B 2.8551 no 2_677
H20 Cl2 3.4279 no 1_665
H20 Cl3 3.2335 no 2_676
H20 C12 3.3035 no 1_565
H20 C23 3.5055 no 2_676
H20 H12A 3.2552 no 1_565
H20 H12B 3.1356 no 1_565
H20 H12C 2.9684 no 1_565
H20 H15 2.8829 no 1_665
H20 H23A 3.1848 no 2_676
H21 C12 3.4269 no 1_565
H21 C23 3.4494 no 2_676
H21 H12B 3.1237 no 1_565
H21 H12C 2.8327 no 1_565
H21 H13A 3.0693 no 1_565
H21 H13B 3.3214 no 1_565
H21 H23A 3.3388 no 2_676
H21 H23B 3.1424 no 2_676
H22 H24A 3.0103 no .
H23A C6 3.4756 no 2_576
H23A C7 2.7104 no 2_576
H23A C8 3.1513 no 2_576
H23A C20 3.5447 no 2_676
H23A H4A 3.5069 no 2_676
H23A H7 2.4287 no 2_576
H23A H8 3.2034 no 2_576
H23A H20 3.1848 no 2_676
H23A H21 3.3388 no 2_676
H23B Cl3 3.5405 no 2_666
H23B Cl6 3.3592 no .
H23B C23 3.3522 no 2_666
H23B H4A 3.4133 no 2_676
H23B H4C 3.0671 no 2_676
H23B H7 3.5004 no 2_576
H23B H21 3.1424 no 2_676
H23B H23B 2.7610 no 2_666
H24A Ru1 3.5951 no .
H24A O1 2.6767 no .
H24A O3 2.8319 no .
H24A O4 3.3107 no .
H24A N1 3.0447 no .
H24A C4 3.4216 no .
H24A C17 3.4078 no .
H24A C22 3.3586 no .
H24A H4A 3.1981 no .
H24A H4B 3.5731 no .
H24A H22 3.0103 no .
H24B Ru1 3.5436 no .
H24B O1 3.4588 no .
H24B O4 2.5743 no .
H24B O6 2.6888 no .
H24B N1 2.9081 no .
H24B C12 3.2725 no .
H24B C18 3.2904 no 2_677
H24B C19 3.2273 no 2_677
H24B H12A 3.1201 no .
H24B H12C 3.3553 no .
H24B H19 2.8551 no 2_677
